data_4119485
loop_
_publ_author_name
'Sachio Horiuchi'
'Reiji Kumai'
'Yoshinori Tokura'

_publ_contact_author_email s-horiuchi@aist.go.jp
_publ_contact_author_fax +81-29-861-2586
_publ_contact_author_name 'Dr. Sachio HORIUCHI'
_publ_contact_author_phone +81-29-861-2945
_publ_section_title
;
 High-Temperature and Pressure-Induced Ferroelectricity in Hydrogen-Bonded
 Supramolecular Crystals of Anilic Acids and 2,3-Di(2-pyridinyl)pyrazine
;
_journal_name_full 'Journal of the American Chemical Society'
_journal_page_first 4492
_journal_page_last 4500
_journal_paper_doi 10.1021/ja400318v
_journal_volume 135
_journal_year 2013
_chemical_absolute_configuration 'CHOOSE rm ad rmad syn or unk'
_chemical_formula_moiety 'C20 H12 Br2 N4 O4 '
_chemical_formula_sum 'C20 H12 Br2 N4 O4'
_chemical_formula_weight 532.15
_space_group_IT_number 9
_symmetry_cell_setting monoclinic
_symmetry_Int_Tables_number 9
_symmetry_space_group_name_Hall 'C -2yc'
_symmetry_space_group_name_H-M 'C 1 c 1'
_audit_creation_date 2009-08-03
_audit_creation_method 'by CrystalStructure 3.8'
_cell_angle_alpha 90.0000
_cell_angle_beta 99.0211(13)
_cell_angle_gamma 90.0000
_cell_formula_units_Z 4
_cell_length_a 11.3686(15)
_cell_length_b 9.3558(11)
_cell_length_c 18.410(3)
_cell_measurement_reflns_used 4292
_cell_measurement_temperature 293.1
_cell_measurement_theta_max 27.5
_cell_measurement_theta_min 3.1
_cell_volume 1933.9(5)
_computing_cell_refinement CrystalClear
_computing_data_collection CrystalClear
_computing_data_reduction CrystalStructure
_computing_publication_material 'CrystalStructure 3.8'
_computing_structure_refinement CRYSTALS
_computing_structure_solution SIR92
_diffrn_ambient_temperature 293.1
_diffrn_detector_area_resol_mean 7.31
_diffrn_measured_fraction_theta_full 0.996
_diffrn_measured_fraction_theta_max 0.996
_diffrn_measurement_device_type 'Rigaku Mercury'
_diffrn_measurement_method \w
_diffrn_radiation_type 'Mo K\a'
_diffrn_radiation_wavelength 0.71070
_diffrn_reflns_av_R_equivalents 0.025
_diffrn_reflns_limit_h_max 14
_diffrn_reflns_limit_h_min -14
_diffrn_reflns_limit_k_max 10
_diffrn_reflns_limit_k_min -12
_diffrn_reflns_limit_l_max 23
_diffrn_reflns_limit_l_min -19
_diffrn_reflns_number 9786
_diffrn_reflns_theta_full 27.47
_diffrn_reflns_theta_max 27.47
_exptl_absorpt_coefficient_mu 4.241
_exptl_absorpt_correction_T_max 0.428
_exptl_absorpt_correction_T_min 0.330
_exptl_absorpt_correction_type numerical
_exptl_absorpt_process_details
;
    Higashi, T. (1999). Program for Absorption Correction.
    Rigaku Corporation, Tokyo, Japan.
;
_exptl_crystal_colour red
_exptl_crystal_density_diffrn 1.828
_exptl_crystal_description block
_exptl_crystal_F_000 1048.00
_exptl_crystal_size_max 0.20
_exptl_crystal_size_mid 0.20
_exptl_crystal_size_min 0.20
_refine_diff_density_max 0.63
_refine_diff_density_min -0.99
_refine_ls_abs_structure_details 'Flack, H. D. (1983), Acta Cryst. A39, 876-881.  1712 Friedel Pairs'
_refine_ls_abs_structure_Flack 0.168(10)
_refine_ls_extinction_coef 237(7)
_refine_ls_extinction_method 'Larson (1970) Crystallographic Computing eq. 22'
_refine_ls_goodness_of_fit_ref 1.011
_refine_ls_hydrogen_treatment mixed
_refine_ls_number_parameters 291
_refine_ls_number_reflns 3410
_refine_ls_R_factor_gt 0.0283
_refine_ls_shift/su_max 0.1152
_refine_ls_structure_factor_coef F
_refine_ls_weighting_details 'w = 1/[0.0001Fo^2^ + 1.0000\s(Fo^2^)]'
_refine_ls_weighting_scheme calc
_refine_ls_wR_factor_ref 0.0330
_reflns_number_gt 3399
_reflns_number_total 3925
_reflns_threshold_expression F^2^>2.0\s(F^2^)
_cod_data_source_file ja400318v_si_004.cif
_cod_data_source_block '__alpha_Hdppz_Hba'
_cod_original_cell_volume 1933.9(4)
_cod_original_formula_sum 'C20 H12 Br2 N4 O4 '
_cod_database_code 4119485

loop_
_symmetry_equiv_pos_site_id
_symmetry_equiv_pos_as_xyz
1 +X,+Y,+Z
2 +X,-Y,1/2+Z
3 1/2+X,1/2+Y,+Z
4 1/2+X,1/2-Y,1/2+Z

loop_
_atom_site_label
_atom_site_type_symbol
_atom_site_fract_x
_atom_site_fract_y
_atom_site_fract_z
_atom_site_U_iso_or_equiv
_atom_site_adp_type
_atom_site_occupancy
_atom_site_symmetry_multiplicity
_atom_site_calc_flag
_atom_site_refinement_flags
Br(1) Br 0.27729(9) 0.82571(4) 0.59697(5) 0.06403(16) Uani 1.00 1 d .
Br(2) Br 0.43251(9) 0.15959(4) 0.53535(5) 0.06383(16) Uani 1.00 1 d .
O(1) O 0.2523(3) 0.6594(2) 0.45234(19) 0.0443(10) Uani 1.00 1 d .
O(2) O 0.3155(3) 0.3924(3) 0.42964(16) 0.0557(10) Uani 1.00 1 d .
O(3) O 0.4613(3) 0.3295(2) 0.68160(18) 0.0404(9) Uani 1.00 1 d .
O(4) O 0.4021(2) 0.6005(2) 0.70215(15) 0.0476(9) Uani 1.00 1 d .
N(1) N 0.2717(3) 0.9733(3) 0.2562(2) 0.0466(10) Uani 1.00 1 d .
N(2) N 0.4582(4) 0.9674(3) 0.3732(2) 0.0503(11) Uani 1.00 1 d .
N(3) N 0.2355(3) 0.6118(3) 0.30286(18) 0.0340(8) Uani 1.00 1 d .
N(4) N 0.4965(3) 0.6091(3) 0.3230(2) 0.0339(8) Uani 1.00 1 d .
C(1) C 0.3203(4) 0.6369(4) 0.5781(2) 0.0383(11) Uani 1.00 1 d .
C(2) C 0.3026(3) 0.5836(3) 0.5094(2) 0.0346(10) Uani 1.00 1 d .
C(3) C 0.3368(4) 0.4319(3) 0.4941(2) 0.0373(11) Uani 1.00 1 d .
C(4) C 0.3921(4) 0.3487(3) 0.5549(2) 0.0369(11) Uani 1.00 1 d .
C(5) C 0.4154(3) 0.3988(3) 0.6260(2) 0.0349(10) Uani 1.00 1 d .
C(6) C 0.3792(4) 0.5544(3) 0.6401(2) 0.0341(10) Uani 1.00 1 d .
C(7) C 0.3233(5) 1.0929(4) 0.2853(3) 0.0551(13) Uani 1.00 1 d .
C(8) C 0.4106(5) 1.0888(4) 0.3458(2) 0.0559(14) Uani 1.00 1 d .
C(9) C 0.4138(4) 0.8460(3) 0.3413(2) 0.0357(11) Uani 1.00 1 d .
C(10) C 0.3128(4) 0.8484(3) 0.2861(2) 0.0336(10) Uani 1.00 1 d .
C(11) C 0.2410(3) 0.7222(4) 0.2571(2) 0.0342(10) Uani 1.00 1 d .
C(12) C 0.1788(4) 0.7216(5) 0.1856(2) 0.0477(12) Uani 1.00 1 d .
C(13) C 0.1133(5) 0.6035(5) 0.1617(2) 0.0580(14) Uani 1.00 1 d .
C(14) C 0.1102(4) 0.4886(4) 0.2070(2) 0.0518(13) Uani 1.00 1 d .
C(15) C 0.1718(3) 0.4981(4) 0.2777(2) 0.0422(11) Uani 1.00 1 d .
C(16) C 0.4814(3) 0.7172(4) 0.3692(2) 0.0332(10) Uani 1.00 1 d .
C(17) C 0.5342(4) 0.7080(5) 0.4414(2) 0.0491(12) Uani 1.00 1 d .
C(18) C 0.5978(4) 0.5865(5) 0.4661(2) 0.0565(14) Uani 1.00 1 d .
C(19) C 0.6078(4) 0.4749(4) 0.4185(2) 0.0514(13) Uani 1.00 1 d .
C(20) C 0.5551(3) 0.4895(4) 0.3471(2) 0.0432(11) Uani 1.00 1 d .
H(1) H 0.264(3) 0.621(4) 0.415(2) 0.066(13) Uiso 1.00 1 d .
H(2) H 0.470(2) 0.614(3) 0.2740(19) 0.033(8) Uiso 1.00 1 d .
H(3) H 0.2972 1.1821 0.2640 0.068 Uiso 1.00 1 c R
H(4) H 0.4379 1.1760 0.3691 0.068 Uiso 1.00 1 c R
H(5) H 0.1845 0.8007 0.1540 0.056 Uiso 1.00 1 c R
H(6) H 0.0697 0.6020 0.1133 0.068 Uiso 1.00 1 c R
H(7) H 0.0648 0.4061 0.1910 0.061 Uiso 1.00 1 c R
H(8) H 0.1710 0.4186 0.3097 0.051 Uiso 1.00 1 c R
H(9) H 0.5294 0.7865 0.4736 0.058 Uiso 1.00 1 c R
H(10) H 0.6326 0.5794 0.5164 0.065 Uiso 1.00 1 c R
H(11) H 0.6489 0.3900 0.4355 0.060 Uiso 1.00 1 c R
H(12) H 0.5624 0.4144 0.3134 0.051 Uiso 1.00 1 c R

loop_
_atom_site_aniso_label
_atom_site_aniso_U_11
_atom_site_aniso_U_22
_atom_site_aniso_U_33
_atom_site_aniso_U_12
_atom_site_aniso_U_13
_atom_site_aniso_U_23
Br(1) 0.1074(4) 0.0356(2) 0.0423(3) 0.0240(2) -0.0095(2) -0.00572(16)
Br(2) 0.1086(4) 0.03361(19) 0.0419(2) 0.0208(2) -0.0112(2) -0.00363(16)
O(1) 0.073(2) 0.0362(15) 0.0234(19) 0.0146(12) 0.0054(17) 0.0026(9)
O(2) 0.093(2) 0.0412(15) 0.0291(18) 0.0152(16) -0.0032(17) -0.0046(12)
O(3) 0.058(2) 0.0349(14) 0.0250(19) 0.0105(10) -0.0030(15) 0.0061(8)
O(4) 0.072(2) 0.0397(14) 0.0278(17) 0.0099(14) -0.0010(15) -0.0029(11)
N(1) 0.068(2) 0.0316(15) 0.040(2) 0.0063(17) 0.0052(18) 0.0080(13)
N(2) 0.073(2) 0.0362(17) 0.042(2) -0.0102(17) 0.0110(18) -0.0121(15)
N(3) 0.0364(18) 0.0332(16) 0.0311(18) -0.0007(13) 0.0011(13) 0.0022(13)
N(4) 0.0399(19) 0.0331(15) 0.0277(17) 0.0018(13) 0.0022(14) -0.0012(12)
C(1) 0.053(2) 0.0271(13) 0.035(2) 0.0057(18) 0.006(2) 0.0018(15)
C(2) 0.048(2) 0.0297(15) 0.026(2) 0.0015(15) 0.0029(16) 0.0051(13)
C(3) 0.049(2) 0.0320(16) 0.030(2) 0.0021(16) 0.0024(19) 0.0023(14)
C(4) 0.056(2) 0.0296(15) 0.024(2) 0.0083(17) 0.0013(19) 0.0027(13)
C(5) 0.042(2) 0.0314(15) 0.032(2) 0.0026(16) 0.0093(17) 0.0035(13)
C(6) 0.045(2) 0.0314(15) 0.026(2) 0.0017(15) 0.0057(18) 0.0025(13)
C(7) 0.092(3) 0.0306(18) 0.048(2) 0.008(2) 0.025(2) 0.0118(16)
C(8) 0.091(3) 0.0325(19) 0.047(2) -0.011(2) 0.018(2) -0.0042(17)
C(9) 0.052(2) 0.0289(16) 0.027(2) -0.0028(16) 0.007(2) -0.0035(12)
C(10) 0.044(2) 0.0280(15) 0.030(2) 0.0024(16) 0.0101(19) 0.0016(13)
C(11) 0.036(2) 0.0316(18) 0.034(2) 0.0055(16) 0.0012(18) 0.0030(15)
C(12) 0.052(2) 0.054(2) 0.034(2) -0.001(2) -0.004(2) 0.0093(19)
C(13) 0.065(3) 0.074(2) 0.030(2) -0.006(2) -0.009(2) 0.002(2)
C(14) 0.048(2) 0.055(2) 0.049(2) -0.011(2) -0.003(2) -0.0075(18)
C(15) 0.045(2) 0.0372(18) 0.044(2) -0.0055(18) 0.006(2) 0.0008(15)
C(16) 0.041(2) 0.0330(18) 0.025(2) 0.0006(17) 0.0032(17) -0.0015(14)
C(17) 0.064(3) 0.052(2) 0.028(2) 0.001(2) -0.003(2) -0.0053(18)
C(18) 0.057(3) 0.063(2) 0.042(2) 0.010(2) -0.014(2) 0.006(2)
C(19) 0.052(3) 0.052(2) 0.047(2) 0.016(2) -0.002(2) 0.0069(18)
C(20) 0.041(2) 0.043(2) 0.043(2) 0.0106(18) 0.0005(18) -0.0029(16)

loop_
_atom_type_symbol
_atom_type_description
_atom_type_scat_dispersion_real
_atom_type_scat_dispersion_imag
_atom_type_scat_source
C C 0.003 0.002
;
International Tables for Crystallography
(1992, Vol. C, Tables 4.2.6.8 and 6.1.1.4)
;
H H 0.000 0.000
;
International Tables for Crystallography
(1992, Vol. C, Table 6.1.1.4)
;
Br Br -0.290 2.459
;
International Tables for Crystallography
(1992, Vol. C, Tables 4.2.6.8 and 6.1.1.4)
;
N N 0.006 0.003
;
International Tables for Crystallography
(1992, Vol. C, Tables 4.2.6.8 and 6.1.1.4)
;
O O 0.011 0.006
;
International Tables for Crystallography
(1992, Vol. C, Tables 4.2.6.8 and 6.1.1.4)
;

loop_
_geom_angle_atom_site_label_1
_geom_angle_atom_site_label_2
_geom_angle_atom_site_label_3
_geom_angle
_geom_angle_publ_flag
C(7) N(1) C(10) 117.5(3) yes
C(8) N(2) C(9) 117.1(4) yes
C(11) N(3) C(15) 118.3(3) yes
C(16) N(4) C(20) 121.4(3) yes
Br(1) C(1) C(2) 121.1(2) yes
Br(1) C(1) C(6) 117.1(2) yes
C(2) C(1) C(6) 121.7(3) yes
O(1) C(2) C(1) 122.1(3) yes
O(1) C(2) C(3) 116.6(3) yes
C(1) C(2) C(3) 121.3(3) yes
O(2) C(3) C(2) 116.4(3) yes
O(2) C(3) C(4) 126.1(3) yes
C(2) C(3) C(4) 117.5(3) yes
Br(2) C(4) C(3) 117.1(2) yes
Br(2) C(4) C(5) 119.2(2) yes
C(3) C(4) C(5) 123.8(3) yes
O(3) C(5) C(4) 126.4(3) yes
O(3) C(5) C(6) 115.9(3) yes
C(4) C(5) C(6) 117.6(3) yes
O(4) C(6) C(1) 123.9(3) yes
O(4) C(6) C(5) 118.0(3) yes
C(1) C(6) C(5) 118.1(3) yes
N(1) C(7) C(8) 121.3(3) yes
N(2) C(8) C(7) 122.3(3) yes
N(2) C(9) C(10) 120.8(3) yes
N(2) C(9) C(16) 113.5(4) yes
C(10) C(9) C(16) 125.7(3) yes
N(1) C(10) C(9) 120.0(3) yes
N(1) C(10) C(11) 114.1(3) yes
C(9) C(10) C(11) 125.9(3) yes
N(3) C(11) C(10) 117.6(3) yes
N(3) C(11) C(12) 121.6(3) yes
C(10) C(11) C(12) 120.7(3) yes
C(11) C(12) C(13) 118.5(4) yes
C(12) C(13) C(14) 120.4(4) yes
C(13) C(14) C(15) 117.9(4) yes
N(3) C(15) C(14) 123.2(3) yes
N(4) C(16) C(9) 120.2(3) yes
N(4) C(16) C(17) 119.0(3) yes
C(9) C(16) C(17) 120.8(4) yes
C(16) C(17) C(18) 119.7(4) yes
C(17) C(18) C(19) 120.2(4) yes
C(18) C(19) C(20) 118.0(4) yes
N(4) C(20) C(19) 121.6(3) yes
C(2) O(1) H(1) 109(3) no
C(16) N(4) H(2) 122(2) no
C(20) N(4) H(2) 116(2) no
N(1) C(7) H(3) 118.8 no
C(8) C(7) H(3) 120.0 no
N(2) C(8) H(4) 118.6 no
C(7) C(8) H(4) 119.1 no
C(11) C(12) H(5) 120.1 no
C(13) C(12) H(5) 121.3 no
C(12) C(13) H(6) 119.5 no
C(14) C(13) H(6) 120.1 no
C(13) C(14) H(7) 121.1 no
C(15) C(14) H(7) 121.0 no
N(3) C(15) H(8) 117.9 no
C(14) C(15) H(8) 118.8 no
C(16) C(17) H(9) 119.8 no
C(18) C(17) H(9) 120.4 no
C(17) C(18) H(10) 119.5 no
C(19) C(18) H(10) 120.2 no
C(18) C(19) H(11) 120.5 no
C(20) C(19) H(11) 121.5 no
N(4) C(20) H(12) 119.3 no
C(19) C(20) H(12) 119.1 no

loop_
_geom_bond_atom_site_label_1
_geom_bond_atom_site_label_2
_geom_bond_distance
_geom_bond_publ_flag
Br(1) C(1) 1.880(4) yes
Br(2) C(4) 1.877(3) yes
O(1) C(2) 1.321(4) yes
O(2) C(3) 1.230(4) yes
O(3) C(5) 1.254(4) yes
O(4) C(6) 1.211(4) yes
N(1) C(7) 1.336(5) yes
N(1) C(10) 1.344(4) yes
N(2) C(8) 1.325(5) yes
N(2) C(9) 1.340(5) yes
N(3) C(11) 1.340(5) yes
N(3) C(15) 1.329(5) yes
N(4) C(16) 1.351(5) yes
N(4) C(20) 1.341(5) yes
C(1) C(2) 1.344(5) yes
C(1) C(6) 1.451(5) yes
C(2) C(3) 1.510(4) yes
C(3) C(4) 1.427(5) yes
C(4) C(5) 1.376(5) yes
C(5) C(6) 1.546(4) yes
C(7) C(8) 1.371(7) yes
C(9) C(10) 1.409(6) yes
C(9) C(16) 1.478(5) yes
C(10) C(11) 1.486(5) yes
C(11) C(12) 1.394(6) yes
C(12) C(13) 1.366(7) yes
C(13) C(14) 1.364(6) yes
C(14) C(15) 1.381(6) yes
C(16) C(17) 1.372(6) yes
C(17) C(18) 1.386(6) yes
C(18) C(19) 1.379(6) yes
C(19) C(20) 1.363(6) yes
O(1) H(1) 0.81(4) no
N(4) H(2) 0.91(3) no
C(7) H(3) 0.950 no
C(8) H(4) 0.950 no
C(12) H(5) 0.950 no
C(13) H(6) 0.950 no
C(14) H(7) 0.950 no
C(15) H(8) 0.950 no
C(17) H(9) 0.950 no
C(18) H(10) 0.950 no
C(19) H(11) 0.950 no
C(20) H(12) 0.950 no

loop_
_geom_contact_atom_site_label_1
_geom_contact_atom_site_label_2
_geom_contact_distance
_geom_contact_site_symmetry_2
Br(1) N(1) 3.492(3) 2_575
Br(1) C(7) 3.508(5) 2_575
Br(2) N(2) 3.536(3) 1_545
Br(2) C(8) 3.522(5) 1_545
O(1) N(3) 2.765(4) .
O(1) C(9) 3.431(6) .
O(1) C(15) 3.540(5) .
O(1) C(16) 3.266(6) .
O(1) C(17) 3.273(6) .
O(1) C(19) 3.388(5) 3_455
O(2) N(3) 3.134(4) .
O(2) C(8) 3.485(5) 1_545
O(2) C(15) 3.168(4) .
O(2) C(19) 3.449(6) .
O(2) C(20) 3.443(5) .
O(3) N(4) 2.634(4) 2_565
O(3) C(9) 3.484(5) 2_565
O(3) C(10) 3.216(5) 2_565
O(3) C(11) 3.087(5) 2_565
O(3) C(12) 3.258(6) 2_565
O(3) C(14) 3.420(5) 4_555
O(3) C(16) 3.454(5) 2_565
O(3) C(20) 3.503(5) 2_565
O(4) N(3) 3.474(4) 2_565
O(4) N(4) 3.032(4) 2_565
O(4) C(7) 3.436(5) 2_575
O(4) C(14) 3.436(5) 2_565
O(4) C(15) 3.283(5) 2_565
O(4) C(20) 3.066(4) 2_565
N(1) Br(1) 3.492(3) 2_574
N(1) C(20) 3.191(6) 3_455
N(2) Br(2) 3.536(3) 1_565
N(2) C(15) 3.227(6) 3_555
N(3) O(1) 2.765(4) .
N(3) O(2) 3.134(4) .
N(3) O(4) 3.474(4) 2_564
N(4) O(3) 2.634(4) 2_564
N(4) O(4) 3.032(4) 2_564
N(4) C(5) 3.599(5) 2_564
C(2) C(17) 3.300(6) .
C(2) C(18) 3.570(7) .
C(3) C(18) 3.413(7) .
C(3) C(19) 3.597(7) .
C(5) N(4) 3.599(5) 2_565
C(5) C(11) 3.541(6) 2_565
C(5) C(12) 3.260(6) 2_565
C(5) C(13) 3.597(7) 2_565
C(6) C(13) 3.444(7) 2_565
C(6) C(14) 3.494(6) 2_565
C(7) Br(1) 3.508(5) 2_574
C(7) O(4) 3.436(5) 2_574
C(7) C(20) 3.552(7) 3_455
C(8) Br(2) 3.522(5) 1_565
C(8) O(2) 3.485(5) 1_565
C(8) C(15) 3.505(7) 3_555
C(9) O(1) 3.431(6) .
C(9) O(3) 3.484(5) 2_564
C(10) O(3) 3.216(5) 2_564
C(10) C(20) 3.553(6) 3_455
C(11) O(3) 3.087(5) 2_564
C(11) C(5) 3.541(6) 2_564
C(12) O(3) 3.258(6) 2_564
C(12) C(5) 3.260(6) 2_564
C(13) C(5) 3.597(7) 2_564
C(13) C(6) 3.444(7) 2_564
C(14) O(3) 3.420(5) 4_454
C(14) O(4) 3.436(5) 2_564
C(14) C(6) 3.494(6) 2_564
C(15) O(1) 3.540(5) .
C(15) O(2) 3.168(4) .
C(15) O(4) 3.283(5) 2_564
C(15) N(2) 3.227(6) 3_445
C(15) C(8) 3.505(7) 3_445
C(16) O(1) 3.266(6) .
C(16) O(3) 3.454(5) 2_564
C(17) O(1) 3.273(6) .
C(17) C(2) 3.300(6) .
C(18) C(2) 3.570(7) .
C(18) C(3) 3.413(7) .
C(19) O(1) 3.388(5) 3_545
C(19) O(2) 3.449(6) .
C(19) C(3) 3.597(7) .
C(20) O(2) 3.443(5) .
C(20) O(3) 3.503(5) 2_564
C(20) O(4) 3.066(4) 2_564
C(20) N(1) 3.191(6) 3_545
C(20) C(7) 3.552(7) 3_545
C(20) C(10) 3.553(6) 3_545
Br(1) H(3) 3.048 2_575
Br(1) H(6) 3.359 4_565
Br(1) H(10) 3.127 3_455
Br(1) H(11) 3.156 3_455
Br(2) H(4) 3.075 1_545
Br(2) H(6) 3.127 4_555
Br(2) H(7) 3.082 4_555
Br(2) H(10) 3.455 3_445
O(1) H(8) 3.473 .
O(1) H(9) 3.332 .
O(1) H(11) 2.453 3_455
O(2) H(4) 2.787 1_545
O(2) H(8) 2.548 .
O(3) H(2) 1.77(3) 2_565
O(3) H(5) 3.338 2_565
O(3) H(7) 2.492 4_555
O(3) H(12) 3.474 2_565
O(4) H(2) 2.46(3) 2_565
O(4) H(3) 2.698 2_575
O(4) H(5) 3.584 4_565
O(4) H(8) 3.534 2_565
O(4) H(12) 2.522 2_565
N(1) H(12) 2.804 3_455
N(2) H(8) 2.883 3_555
N(3) H(1) 2.04(4) .
N(3) H(12) 3.471 3_455
N(4) H(1) 3.35(4) .
N(4) H(8) 3.540 3_555
C(1) H(9) 3.571 .
C(2) H(9) 3.350 .
C(2) H(11) 3.518 3_455
C(3) H(10) 3.599 .
C(4) H(5) 3.493 2_565
C(5) H(2) 2.70(3) 2_565
C(5) H(5) 3.326 2_565
C(5) H(7) 3.437 4_555
C(6) H(2) 2.97(3) 2_565
C(6) H(3) 3.579 2_575
C(6) H(12) 3.537 2_565
C(7) H(8) 3.568 1_565
C(7) H(12) 3.512 3_455
C(8) H(8) 3.516 3_555
C(8) H(12) 3.597 1_565
C(9) H(1) 3.14(4) .
C(9) H(7) 3.523 3_555
C(9) H(8) 3.144 3_555
C(10) H(1) 3.29(4) .
C(10) H(11) 3.578 3_455
C(10) H(12) 3.031 3_455
C(11) H(1) 3.03(4) .
C(11) H(12) 3.015 3_455
C(12) H(10) 3.596 4_464
C(12) H(12) 3.394 3_455
C(13) H(9) 3.595 4_464
C(15) H(1) 2.83(4) .
C(15) H(3) 3.309 1_545
C(16) H(1) 2.87(4) .
C(16) H(8) 3.184 3_555
C(17) H(1) 3.14(4) .
C(17) H(6) 3.596 4_565
C(19) H(4) 3.439 1_545
C(20) H(4) 3.273 1_545
H(1) N(3) 2.04(4) .
H(1) N(4) 3.35(4) .
H(1) C(9) 3.14(4) .
H(1) C(10) 3.29(4) .
H(1) C(11) 3.03(4) .
H(1) C(15) 2.83(4) .
H(1) C(16) 2.87(4) .
H(1) C(17) 3.14(4) .
H(1) H(8) 2.797 .
H(1) H(9) 3.408 .
H(1) H(11) 2.890 3_455
H(2) O(3) 1.77(3) 2_564
H(2) O(4) 2.46(3) 2_564
H(2) C(5) 2.70(3) 2_564
H(2) C(6) 2.97(3) 2_564
H(2) H(7) 3.386 3_555
H(3) Br(1) 3.048 2_574
H(3) O(4) 2.698 2_574
H(3) C(6) 3.579 2_574
H(3) C(15) 3.309 1_565
H(3) H(7) 3.474 1_565
H(3) H(8) 2.836 1_565
H(4) Br(2) 3.075 1_565
H(4) O(2) 2.787 1_565
H(4) C(19) 3.439 1_565
H(4) C(20) 3.273 1_565
H(4) H(11) 3.216 1_565
H(4) H(12) 2.913 1_565
H(5) O(3) 3.338 2_564
H(5) O(4) 3.584 4_464
H(5) C(4) 3.493 2_564
H(5) C(5) 3.326 2_564
H(5) H(10) 2.749 4_464
H(5) H(12) 3.598 3_455
H(6) Br(1) 3.359 4_464
H(6) Br(2) 3.127 4_454
H(6) C(17) 3.596 4_464
H(6) H(9) 2.746 4_464
H(7) Br(2) 3.082 4_454
H(7) O(3) 2.492 4_454
H(7) C(5) 3.437 4_454
H(7) C(9) 3.523 3_445
H(7) H(2) 3.386 3_445
H(7) H(3) 3.474 1_545
H(8) O(1) 3.473 .
H(8) O(2) 2.548 .
H(8) O(4) 3.534 2_564
H(8) N(2) 2.883 3_445
H(8) N(4) 3.540 3_445
H(8) C(7) 3.568 1_545
H(8) C(8) 3.516 3_445
H(8) C(9) 3.144 3_445
H(8) C(16) 3.184 3_445
H(8) H(1) 2.797 .
H(8) H(3) 2.836 1_545
H(9) O(1) 3.332 .
H(9) C(1) 3.571 .
H(9) C(2) 3.350 .
H(9) C(13) 3.595 4_565
H(9) H(1) 3.408 .
H(9) H(6) 2.746 4_565
H(10) Br(1) 3.127 3_545
H(10) Br(2) 3.455 3_555
H(10) C(3) 3.599 .
H(10) C(12) 3.596 4_565
H(10) H(5) 2.749 4_565
H(11) Br(1) 3.156 3_545
H(11) O(1) 2.453 3_545
H(11) C(2) 3.518 3_545
H(11) C(10) 3.578 3_545
H(11) H(1) 2.890 3_545
H(11) H(4) 3.216 1_545
H(12) O(3) 3.474 2_564
H(12) O(4) 2.522 2_564
H(12) N(1) 2.804 3_545
H(12) N(3) 3.471 3_545
H(12) C(6) 3.537 2_564
H(12) C(7) 3.512 3_545
H(12) C(8) 3.597 1_545
H(12) C(10) 3.031 3_545
H(12) C(11) 3.015 3_545
H(12) C(12) 3.394 3_545
H(12) H(4) 2.913 1_545
H(12) H(5) 3.598 3_545

loop_
_geom_hbond_atom_site_label_D
_geom_hbond_atom_site_label_H
_geom_hbond_atom_site_label_A
_geom_hbond_site_symmetry_A
_geom_hbond_distance_DA
_geom_hbond_distance_DH
_geom_hbond_distance_HA
_geom_hbond_angle_DHA
_geom_hbond_publ_flag
O(1) H(1) O(2) . 2.650(4) 0.81(4) 2.22(4) 114(4) no
O(1) H(1) N(3) . 2.765(4) 0.81(4) 2.04(4) 149(4) no
N(4) H(2) O(3) 2_564 2.634(4) 0.91(3) 1.77(3) 159(2) no
N(4) H(2) O(4) 2_564 3.032(4) 0.91(3) 2.46(3) 121(2) no

loop_
_geom_torsion_atom_site_label_1
_geom_torsion_atom_site_label_2
_geom_torsion_atom_site_label_3
_geom_torsion_atom_site_label_4
_geom_torsion
C(7) N(1) C(10) C(9) -5.8(7)
C(7) N(1) C(10) C(11) 172.6(4)
C(10) N(1) C(7) C(8) -3.3(8)
C(8) N(2) C(9) C(10) -6.4(7)
C(8) N(2) C(9) C(16) 172.9(4)
C(9) N(2) C(8) C(7) -2.9(8)
C(11) N(3) C(15) C(14) -0.6(6)
C(15) N(3) C(11) C(10) -179.9(3)
C(15) N(3) C(11) C(12) 2.1(6)
C(16) N(4) C(20) C(19) -3.8(6)
C(20) N(4) C(16) C(9) -178.4(4)
C(20) N(4) C(16) C(17) 4.5(6)
Br(1) C(1) C(2) O(1) -1.4(6)
Br(1) C(1) C(2) C(3) -179.9(2)
Br(1) C(1) C(6) O(4) -0.4(5)
Br(1) C(1) C(6) C(5) 180.0(2)
C(2) C(1) C(6) O(4) 176.3(4)
C(2) C(1) C(6) C(5) -3.4(6)
C(6) C(1) C(2) O(1) -177.9(4)
C(6) C(1) C(2) C(3) 3.6(6)
O(1) C(2) C(3) O(2) 0.4(6)
O(1) C(2) C(3) C(4) 179.5(4)
C(1) C(2) C(3) O(2) 179.0(4)
C(1) C(2) C(3) C(4) -2.0(6)
O(2) C(3) C(4) Br(2) -1.8(6)
O(2) C(3) C(4) C(5) 179.1(4)
C(2) C(3) C(4) Br(2) 179.3(3)
C(2) C(3) C(4) C(5) 0.2(5)
Br(2) C(4) C(5) O(3) -0.8(6)
Br(2) C(4) C(5) C(6) -179.1(3)
C(3) C(4) C(5) O(3) 178.3(4)
C(3) C(4) C(5) C(6) -0.0(6)
O(3) C(5) C(6) O(4) 3.3(6)
O(3) C(5) C(6) C(1) -177.0(4)
C(4) C(5) C(6) O(4) -178.2(4)
C(4) C(5) C(6) C(1) 1.5(6)
N(1) C(7) C(8) N(2) 8.1(9)
N(2) C(9) C(10) N(1) 11.1(8)
N(2) C(9) C(10) C(11) -167.1(4)
N(2) C(9) C(16) N(4) -143.1(4)
N(2) C(9) C(16) C(17) 34.0(6)
C(10) C(9) C(16) N(4) 36.2(7)
C(10) C(9) C(16) C(17) -146.8(5)
C(16) C(9) C(10) N(1) -168.1(4)
C(16) C(9) C(10) C(11) 13.7(8)
N(1) C(10) C(11) N(3) -148.7(4)
N(1) C(10) C(11) C(12) 29.3(6)
C(9) C(10) C(11) N(3) 29.6(7)
C(9) C(10) C(11) C(12) -152.4(5)
N(3) C(11) C(12) C(13) -1.5(7)
C(10) C(11) C(12) C(13) -179.4(4)
C(11) C(12) C(13) C(14) -0.7(8)
C(12) C(13) C(14) C(15) 2.2(7)
C(13) C(14) C(15) N(3) -1.5(7)
N(4) C(16) C(17) C(18) -2.4(7)
C(9) C(16) C(17) C(18) -179.5(4)
C(16) C(17) C(18) C(19) -0.3(6)
C(17) C(18) C(19) C(20) 1.0(7)
C(18) C(19) C(20) N(4) 1.0(7)
